data_7206600
loop_
_publ_author_name
'Wu, Mei-Feng'
'Liu, Zhi-Fa'
'Wang, Shuai-Hua'
'Chen, Jun'
'Xu, Gang'
'Zheng, Fa-Kun'
'Guo, Guo-Cong'
'Huang, Jin-Shun'

_publ_section_title
;
 Structures and photoluminescence of zinc(ii) coordination polymers based
 on in situ generated 1H-tetrazolate-5-propionic acid ligands
;
_journal_issue 21
_journal_name_full CrystEngComm
_journal_page_first 6386
_journal_paper_doi 10.1039/c1ce05281k
_journal_volume 13
_journal_year 2011
_chemical_formula_moiety '[Zn(N4CCH2CH2COO)]n'
_chemical_formula_sum 'C4 H4 N4 O2 Zn'
_chemical_formula_weight 205.48
_chemical_melting_point ?
_chemical_name_common '[Zn(N4CCH2CH2COO)]n'
_chemical_name_systematic '[Zn(N4CCH2CH2COO)]n'
_space_group_IT_number 14
_symmetry_cell_setting monoclinic
_symmetry_space_group_name_Hall '-P 2ybc'
_symmetry_space_group_name_H-M 'P 1 21/c 1'
_atom_sites_solution_hydrogens geom
_atom_sites_solution_primary direct
_atom_sites_solution_secondary difmap
_audit_creation_method SHELXL-97
_cell_angle_alpha 90.00
_cell_angle_beta 101.396(13)
_cell_angle_gamma 90.00
_cell_formula_units_Z 4
_cell_length_a 6.822(10)
_cell_length_b 10.44(2)
_cell_length_c 8.870(15)
_cell_measurement_reflns_used 48
_cell_measurement_temperature 293(2)
_cell_measurement_theta_max 27.4835
_cell_measurement_theta_min 3.0448
_cell_volume 619.3(18)
_computing_cell_refinement 'CrystalClear (Rigaku Corp., 2002)'
_computing_data_collection 'CrystalClear (Rigaku Corp., 2002)'
_computing_data_reduction 'CrystalClear (Rigaku Corp., 2002)'
_computing_molecular_graphics 'Bruker SHELXTL'
_computing_publication_material 'Siemens SHELXTL^TM^ 5'
_computing_structure_refinement 'Siemens SHELXTL^TM^ 5'
_computing_structure_solution 'Siemens SHELXTL^TM^ 5'
_diffrn_ambient_temperature 293(2)
_diffrn_measured_fraction_theta_full 0.996
_diffrn_measured_fraction_theta_max 0.996
_diffrn_measurement_device_type 'Rigaku Mercury CCD'
_diffrn_measurement_method \w
_diffrn_radiation_monochromator graphite
_diffrn_radiation_source 'rotating-anode generator'
_diffrn_radiation_type MoK\a
_diffrn_radiation_wavelength 0.71073
_diffrn_reflns_av_R_equivalents 0.0222
_diffrn_reflns_av_sigmaI/netI 0.0193
_diffrn_reflns_limit_h_max 6
_diffrn_reflns_limit_h_min -8
_diffrn_reflns_limit_k_max 11
_diffrn_reflns_limit_k_min -12
_diffrn_reflns_limit_l_max 10
_diffrn_reflns_limit_l_min -8
_diffrn_reflns_number 4079
_diffrn_reflns_theta_full 25.33
_diffrn_reflns_theta_max 25.33
_diffrn_reflns_theta_min 3.05
_exptl_absorpt_coefficient_mu 3.909
_exptl_absorpt_correction_T_max 1.0000
_exptl_absorpt_correction_T_min 0.7482
_exptl_absorpt_correction_type multi-scan
_exptl_absorpt_process_details 'Sphere (Rigaku CrystalClear)'
_exptl_crystal_colour Colorless
_exptl_crystal_density_diffrn 2.204
_exptl_crystal_density_meas ?
_exptl_crystal_density_method 'not measured'
_exptl_crystal_description Chip
_exptl_crystal_F_000 408
_exptl_crystal_size_max 0.12
_exptl_crystal_size_mid 0.10
_exptl_crystal_size_min 0.04
_refine_diff_density_max 0.717
_refine_diff_density_min -0.305
_refine_diff_density_rms 0.069
_refine_ls_extinction_method none
_refine_ls_goodness_of_fit_ref 1.063
_refine_ls_hydrogen_treatment constr
_refine_ls_matrix_type full
_refine_ls_number_parameters 100
_refine_ls_number_reflns 1134
_refine_ls_number_restraints 0
_refine_ls_restrained_S_all 1.063
_refine_ls_R_factor_all 0.0276
_refine_ls_R_factor_gt 0.0236
_refine_ls_shift/su_max 0.000
_refine_ls_shift/su_mean 0.000
_refine_ls_structure_factor_coef Fsqd
_refine_ls_weighting_details 'calc w=1/[\s^2^(Fo^2^)+(0.0338P)^2^+0.2911P] where P=(Fo^2^+2Fc^2^)/3'
_refine_ls_weighting_scheme calc
_refine_ls_wR_factor_gt 0.0589
_refine_ls_wR_factor_ref 0.0613
_reflns_number_gt 1013
_reflns_number_total 1134
_reflns_threshold_expression >2sigma(I)
_cod_data_source_file c1ce05281k.txt
_cod_data_source_block 14_1
_cod_depositor_comments
;
The following automatic conversions were performed:

'_chemical_melting_point' value 'not measured' was changed to '?' -
the value is undefined or not
given.

'_exptl_absorpt_correction_type' value 'Multi-scan' changed
to 'multi-scan' according to
/home/saulius/struct/CIF-dictionaries/cif_core.dic dictionary named
'cif_core.dic' version 2.4.1 from 2010-06-29.

Automatic conversion script
Id: cif_fix_values 1715 2011-07-08 13:25:40Z adriana 

The following automatic conversions were performed:

'_exptl_crystal_density_meas' value 'not measured' was changed to '?'
- the value is perceived as not measured.

Automatic conversion script
Id: cif_fix_values 3008 2015-01-20 13:52:24Z robertas 
;
_cod_original_sg_symbol_H-M P2(1)/c
_cod_database_code 7206600

loop_
_symmetry_equiv_pos_as_xyz
'x, y, z'
'-x, y+1/2, -z+1/2'
'-x, -y, -z'
'x, -y-1/2, z-1/2'

loop_
_atom_site_label
_atom_site_type_symbol
_atom_site_fract_x
_atom_site_fract_y
_atom_site_fract_z
_atom_site_U_iso_or_equiv
_atom_site_adp_type
_atom_site_occupancy
_atom_site_symmetry_multiplicity
_atom_site_calc_flag
_atom_site_refinement_flags
Zn1 Zn 0.26844(4) 0.24321(2) 0.22304(4) 0.02191(14) Uani 1 1 d .
O1 O 0.1875(3) 0.27263(17) 0.4247(2) 0.0276(4) Uani 1 1 d .
O2 O 0.0141(2) 0.32131(17) 0.5983(2) 0.0262(4) Uani 1 1 d .
C1 C -0.4645(3) 0.4782(2) 0.2776(3) 0.0195(5) Uani 1 1 d .
C2 C -0.3137(3) 0.4189(2) 0.4009(3) 0.0203(5) Uani 1 1 d .
H2A H -0.3746 0.3490 0.4472 0.024 Uiso 1 1 calc R
H2B H -0.2669 0.4819 0.4802 0.024 Uiso 1 1 calc R
C3 C -0.1358(3) 0.3679(2) 0.3368(3) 0.0234(6) Uani 1 1 d .
H3A H -0.1823 0.3006 0.2631 0.028 Uiso 1 1 calc R
H3B H -0.0835 0.4366 0.2825 0.028 Uiso 1 1 calc R
C4 C 0.0299(3) 0.3163(2) 0.4584(3) 0.0208(5) Uani 1 1 d .
N1 N -0.6209(3) 0.41645(18) 0.1953(2) 0.0226(5) Uani 1 1 d .
N2 N -0.7181(3) 0.5016(2) 0.0898(3) 0.0345(6) Uani 1 1 d .
N3 N -0.6240(3) 0.6089(2) 0.1080(3) 0.0332(6) Uani 1 1 d .
N4 N -0.4625(3) 0.59812(19) 0.2272(2) 0.0231(5) Uani 1 1 d .

loop_
_atom_site_aniso_label
_atom_site_aniso_U_11
_atom_site_aniso_U_22
_atom_site_aniso_U_33
_atom_site_aniso_U_23
_atom_site_aniso_U_13
_atom_site_aniso_U_12
Zn1 0.01812(19) 0.01523(19) 0.0299(2) -0.00211(11) -0.00124(14) 0.00000(10)
O1 0.0217(9) 0.0312(10) 0.0284(11) -0.0004(8) 0.0018(8) 0.0078(8)
O2 0.0231(9) 0.0301(10) 0.0242(10) 0.0036(8) 0.0017(7) 0.0026(7)
C1 0.0189(11) 0.0148(12) 0.0257(14) -0.0032(10) 0.0064(10) -0.0007(9)
C2 0.0210(11) 0.0180(12) 0.0217(13) 0.0002(10) 0.0038(10) -0.0004(10)
C3 0.0207(12) 0.0231(13) 0.0242(14) 0.0002(11) -0.0007(10) 0.0017(10)
C4 0.0209(12) 0.0149(12) 0.0253(14) 0.0006(10) 0.0008(10) -0.0047(9)
N1 0.0207(10) 0.0160(10) 0.0285(12) -0.0003(9) -0.0014(8) 0.0001(8)
N2 0.0304(12) 0.0234(12) 0.0437(16) 0.0031(11) -0.0078(10) 0.0007(10)
N3 0.0309(12) 0.0209(12) 0.0420(15) 0.0044(10) -0.0069(10) 0.0008(9)
N4 0.0204(10) 0.0158(10) 0.0307(13) 0.0017(9) -0.0007(9) -0.0004(8)

loop_
_atom_type_symbol
_atom_type_description
_atom_type_scat_dispersion_real
_atom_type_scat_dispersion_imag
_atom_type_scat_source
C C 0.0033 0.0016 'International Tables Vol C Tables 4.2.6.8 and 6.1.1.4'
H H 0.0000 0.0000 'International Tables Vol C Tables 4.2.6.8 and 6.1.1.4'
N N 0.0061 0.0033 'International Tables Vol C Tables 4.2.6.8 and 6.1.1.4'
O O 0.0106 0.0060 'International Tables Vol C Tables 4.2.6.8 and 6.1.1.4'
Zn Zn 0.2839 1.4301 'International Tables Vol C Tables 4.2.6.8 and 6.1.1.4'

loop_
_geom_angle_atom_site_label_1
_geom_angle_atom_site_label_2
_geom_angle_atom_site_label_3
_geom_angle
_geom_angle_site_symmetry_1
_geom_angle_site_symmetry_3
O2 Zn1 N1 123.39(9) 4_565 1_655
O2 Zn1 O1 100.71(12) 4_565 .
N1 Zn1 O1 98.58(10) 1_655 .
O2 Zn1 N4 109.49(13) 4_565 2_545
N1 Zn1 N4 117.62(14) 1_655 2_545
O1 Zn1 N4 101.91(10) . 2_545
C4 O1 Zn1 132.01(17) . .
C4 O2 Zn1 107.35(16) . 4_566
N4 C1 N1 109.3(2) . .
N4 C1 C2 126.1(2) . .
N1 C1 C2 124.5(2) . .
C1 C2 C3 110.9(2) . .
C1 C2 H2A 109.5 . .
C3 C2 H2A 109.5 . .
C1 C2 H2B 109.5 . .
C3 C2 H2B 109.5 . .
H2A C2 H2B 108.0 . .
C4 C3 C2 113.4(2) . .
C4 C3 H3A 108.9 . .
C2 C3 H3A 108.9 . .
C4 C3 H3B 108.9 . .
C2 C3 H3B 108.9 . .
H3A C3 H3B 107.7 . .
O1 C4 O2 119.3(2) . .
O1 C4 C3 121.2(2) . .
O2 C4 C3 119.4(2) . .
C1 N1 N2 106.7(2) . .
C1 N1 Zn1 130.71(18) . 1_455
N2 N1 Zn1 122.13(17) . 1_455
N3 N2 N1 108.6(2) . .
N2 N3 N4 109.3(2) . .
C1 N4 N3 106.02(19) . .
C1 N4 Zn1 133.46(18) . 2
N3 N4 Zn1 120.20(17) . 2

loop_
_geom_bond_atom_site_label_1
_geom_bond_atom_site_label_2
_geom_bond_distance
_geom_bond_site_symmetry_2
Zn1 O2 1.982(3) 4_565
Zn1 N1 1.994(4) 1_655
Zn1 O1 1.997(4) .
Zn1 N4 2.003(3) 2_545
O1 C4 1.257(3) .
O2 C4 1.268(4) .
O2 Zn1 1.982(3) 4_566
C1 N4 1.331(4) .
C1 N1 1.334(3) .
C1 C2 1.481(4) .
C2 C3 1.533(4) .
C2 H2A 0.9700 .
C2 H2B 0.9700 .
C3 C4 1.500(4) .
C3 H3A 0.9700 .
C3 H3B 0.9700 .
N1 N2 1.364(3) .
N1 Zn1 1.994(4) 1_455
N2 N3 1.285(4) .
N3 N4 1.372(3) .
N4 Zn1 2.003(3) 2
